data_2223122
loop_
_publ_author_name
'Orysyk, Svitlana'
'Bon, Volodimir'
'Pekhnyo, Vasily'

_publ_section_title <i>cis</i>-Bis[1-allyl-3-(2-pyridyl-\k<i>N</i>)thioureato-\k<i>S</i>]palladium(II)
_journal_coeditor_code IM2129
_journal_issue 9
_journal_name_full 'Acta Crystallographica Section E'
_journal_page_first m1059
_journal_paper_doi 10.1107/S1600536809029262
_journal_volume 65
_journal_year 2009
_chemical_formula_iupac '[Pd (C9 H10 N3 S1)2]'
_chemical_formula_moiety 'C18 H20 N6 Pd S2'
_chemical_formula_sum 'C18 H20 N6 Pd S2'
_chemical_formula_weight 490.96
_chemical_melting_point 343
_chemical_name_systematic
;
<i>cis</i>-Bis[1-allyl-3-(2-pyridyl-\k<i>N</i>)thioureato-
\k<i>S</i>]palladium(II)
;
_space_group_IT_number 14
_symmetry_cell_setting monoclinic
_symmetry_space_group_name_Hall '-P 2ybc'
_symmetry_space_group_name_H-M 'P 1 21/c 1'
_atom_sites_solution_hydrogens geom
_atom_sites_solution_primary direct
_atom_sites_solution_secondary difmap
_audit_creation_method SHELXL-97
_cell_angle_alpha 90.00
_cell_angle_beta 113.624(2)
_cell_angle_gamma 90.00
_cell_formula_units_Z 4
_cell_length_a 10.8976(6)
_cell_length_b 8.9730(5)
_cell_length_c 21.7980(10)
_cell_measurement_reflns_used 8451
_cell_measurement_temperature 173(2)
_cell_measurement_theta_max 26.36
_cell_measurement_theta_min 2.95
_cell_volume 1952.87(18)
_computing_cell_refinement 'SAINT (Bruker, 2005)'
_computing_data_collection 'APEX2 (Bruker, 2005)'
_computing_data_reduction 'SAINT (Bruker, 2005)'
_computing_molecular_graphics 'SHELXTL (Sheldrick, 2008)'
_computing_publication_material 'publCIF (Westrip, 2009)'
_computing_structure_refinement 'SHELXL97 (Sheldrick, 2008)'
_computing_structure_solution 'SHELXS97 (Sheldrick, 2008)'
_diffrn_ambient_temperature 173(2)
_diffrn_detector_area_resol_mean 8.26
_diffrn_measured_fraction_theta_full 0.999
_diffrn_measured_fraction_theta_max 0.999
_diffrn_measurement_device_type 'Bruker APEXII CCD'
_diffrn_measurement_method '\f and \w'
_diffrn_radiation_monochromator graphite
_diffrn_radiation_source 'fine-focus sealed tube'
_diffrn_radiation_type MoK\a
_diffrn_radiation_wavelength 0.71073
_diffrn_reflns_av_R_equivalents 0.0258
_diffrn_reflns_av_sigmaI/netI 0.0214
_diffrn_reflns_limit_h_max 13
_diffrn_reflns_limit_h_min -13
_diffrn_reflns_limit_k_max 11
_diffrn_reflns_limit_k_min -11
_diffrn_reflns_limit_l_max 27
_diffrn_reflns_limit_l_min -26
_diffrn_reflns_number 17417
_diffrn_reflns_theta_full 26.41
_diffrn_reflns_theta_max 26.41
_diffrn_reflns_theta_min 2.04
_exptl_absorpt_coefficient_mu 1.180
_exptl_absorpt_correction_T_max 0.9412
_exptl_absorpt_correction_T_min 0.5833
_exptl_absorpt_correction_type numerical
_exptl_absorpt_process_details '(SADABS; Bruker, 2005)'
_exptl_crystal_colour yellow
_exptl_crystal_density_diffrn 1.670
_exptl_crystal_density_method 'not measured'
_exptl_crystal_description plate
_exptl_crystal_F_000 992
_exptl_crystal_size_max 0.51
_exptl_crystal_size_mid 0.21
_exptl_crystal_size_min 0.05
_refine_diff_density_max 0.577
_refine_diff_density_min -0.368
_refine_ls_extinction_method none
_refine_ls_goodness_of_fit_ref 1.032
_refine_ls_hydrogen_treatment mixed
_refine_ls_matrix_type full
_refine_ls_number_parameters 272
_refine_ls_number_reflns 4010
_refine_ls_number_restraints 3
_refine_ls_restrained_S_all 1.033
_refine_ls_R_factor_all 0.0275
_refine_ls_R_factor_gt 0.0221
_refine_ls_shift/su_max 0.001
_refine_ls_shift/su_mean 0.000
_refine_ls_structure_factor_coef Fsqd
_refine_ls_weighting_details 'calc w=1/[\s^2^(Fo^2^)+(0.02P)^2^+1.8761P] where P=(Fo^2^+2Fc^2^)/3'
_refine_ls_weighting_scheme calc
_refine_ls_wR_factor_gt 0.0519
_refine_ls_wR_factor_ref 0.0546
_reflns_number_gt 3522
_reflns_number_total 4010
_reflns_threshold_expression I>2\s(I)
_cod_data_source_file im2129.cif
_cod_data_source_block I
_cod_original_cell_volume 1952.9(2)
_cod_original_sg_symbol_H-M 'P 21/c'
_cod_database_code 2223122
_cod_database_fobs_code 2223122

loop_
_symmetry_equiv_pos_as_xyz
'x, y, z'
'-x, y+1/2, -z+1/2'
'-x, -y, -z'
'x, -y-1/2, z-1/2'

loop_
_atom_site_type_symbol
_atom_site_label
_atom_site_fract_x
_atom_site_fract_y
_atom_site_fract_z
_atom_site_U_iso_or_equiv
_atom_site_adp_type
_atom_site_calc_flag
_atom_site_refinement_flags
_atom_site_occupancy
_atom_site_disorder_assembly
_atom_site_disorder_group
Pd Pd1 0.504182(15) 0.273165(18) 0.331038(7) 0.02144(6) Uani d . 1 . .
S S1 0.48920(6) 0.26120(8) 0.43136(3) 0.03554(15) Uani d . 1 . .
S S2 0.72854(5) 0.24180(7) 0.38621(3) 0.02877(13) Uani d . 1 . .
N N1 0.30161(17) 0.3217(2) 0.28592(8) 0.0226(4) Uani d . 1 . .
N N2 0.22927(17) 0.1688(2) 0.35666(9) 0.0246(4) Uani d . 1 . .
N N3 0.3409(2) 0.0682(3) 0.45961(10) 0.0356(5) Uani d . 1 B .
N N4 0.52967(17) 0.26693(19) 0.24180(8) 0.0216(4) Uani d . 1 . .
N N5 0.73705(17) 0.4037(2) 0.27993(8) 0.0238(4) Uani d . 1 . .
N N6 0.88430(19) 0.4612(2) 0.38499(10) 0.0330(5) Uani d . 1 D .
C C1 0.2066(2) 0.2704(2) 0.30613(10) 0.0231(4) Uani d . 1 . .
C C2 0.0738(2) 0.3203(3) 0.27361(11) 0.0282(5) Uani d . 1 . .
H H2A 0.0067 0.2803 0.2862 0.034 Uiso calc R 1 . .
C C3 0.0396(2) 0.4252(3) 0.22420(11) 0.0303(5) Uani d . 1 . .
H H3A -0.0500 0.4600 0.2033 0.036 Uiso calc R 1 . .
C C4 0.1382(2) 0.4802(3) 0.20512(11) 0.0299(5) Uani d . 1 . .
H H4A 0.1177 0.5536 0.1710 0.036 Uiso calc R 1 . .
C C5 0.2656(2) 0.4259(2) 0.23664(11) 0.0268(5) Uani d . 1 . .
H H5A 0.3327 0.4633 0.2233 0.032 Uiso calc R 1 . .
C C6 0.3393(2) 0.1622(3) 0.41056(10) 0.0262(5) Uani d . 1 . .
C C7 0.2192(3) 0.0080(3) 0.46317(13) 0.0396(6) Uani d . 1 . .
H H7A 0.2445 -0.0645 0.5005 0.048 Uiso calc R 1 A 1
H H7B 0.1673 -0.0461 0.4211 0.048 Uiso calc R 1 A 1
C C8A 0.1310(4) 0.1276(5) 0.4737(2) 0.0501(10) Uani d PD 0.711(5) B 1
H H8AA 0.0885 0.1963 0.4383 0.060 Uiso calc PR 0.711(5) B 1
C C9A 0.1099(12) 0.1423(10) 0.5274(5) 0.0819(19) Uani d PD 0.711(5) B 1
H H9AA 0.1507 0.0755 0.5638 0.098 Uiso calc PR 0.711(5) B 1
H H9AB 0.0534 0.2198 0.5307 0.098 Uiso calc PR 0.711(5) B 1
C C8B 0.1993(11) 0.0863(13) 0.5186(6) 0.0501(10) Uani d PD 0.289(5) B 2
H H8BA 0.2630 0.0696 0.5630 0.060 Uiso calc PR 0.289(5) B 2
C C9B 0.103(3) 0.173(3) 0.5105(16) 0.0819(19) Uani d PD 0.289(5) B 2
H H9BA 0.0377 0.1924 0.4668 0.098 Uiso calc PR 0.289(5) B 2
H H9BB 0.0962 0.2199 0.5481 0.098 Uiso calc PR 0.289(5) B 2
C C10 0.6369(2) 0.3219(2) 0.23255(10) 0.0230(4) Uani d . 1 . .
C C11 0.6465(2) 0.3015(3) 0.17078(11) 0.0332(5) Uani d . 1 . .
H H11A 0.7189 0.3452 0.1635 0.040 Uiso calc R 1 . .
C C12 0.5531(3) 0.2197(3) 0.12094(12) 0.0377(6) Uani d . 1 . .
H H12A 0.5613 0.2041 0.0797 0.045 Uiso calc R 1 . .
C C13 0.4457(2) 0.1597(3) 0.13180(11) 0.0350(5) Uani d . 1 . .
H H13A 0.3798 0.1013 0.0984 0.042 Uiso calc R 1 . .
C C14 0.4373(2) 0.1868(3) 0.19154(11) 0.0289(5) Uani d . 1 . .
H H14A 0.3628 0.1476 0.1984 0.035 Uiso calc R 1 . .
C C15 0.7807(2) 0.3775(2) 0.34392(10) 0.0240(4) Uani d . 1 . .
C C16 0.9495(2) 0.5766(3) 0.36190(13) 0.0380(6) Uani d D 1 . .
H H16A 0.9016 0.6715 0.3598 0.046 Uiso calc R 1 C 1
H H16B 0.9375 0.5515 0.3156 0.046 Uiso calc R 1 C 1
C C17A 1.0931(6) 0.6027(8) 0.4014(4) 0.0486(15) Uani d P 0.700(9) D 1
H H17A 1.1296 0.6914 0.3918 0.058 Uiso calc PR 0.700(9) D 1
C C18A 1.1731(5) 0.5195(7) 0.4466(3) 0.0540(13) Uani d P 0.700(9) D 1
H H18A 1.1419 0.4294 0.4581 0.065 Uiso calc PR 0.700(9) D 1
H H18B 1.2645 0.5473 0.4691 0.065 Uiso calc PR 0.700(9) D 1
C C17B 1.0811(14) 0.6032(17) 0.4263(6) 0.037(3) Uani d PD 0.300(9) D 2
H H17B 1.0745 0.6469 0.4645 0.044 Uiso calc PR 0.300(9) D 2
C C18B 1.2000(13) 0.5671(16) 0.4290(7) 0.0540(13) Uani d P 0.300(9) D 2
H H18C 1.2085 0.5233 0.3912 0.065 Uiso calc PR 0.300(9) D 2
H H18D 1.2775 0.5847 0.4687 0.065 Uiso calc PR 0.300(9) D 2
H H6N 0.904(2) 0.452(3) 0.4237(13) 0.027(7) Uiso d . 1 . .
H H3N 0.404(3) 0.072(3) 0.4936(13) 0.038(8) Uiso d . 1 . .

loop_
_atom_site_aniso_label
_atom_site_aniso_U_11
_atom_site_aniso_U_22
_atom_site_aniso_U_33
_atom_site_aniso_U_12
_atom_site_aniso_U_13
_atom_site_aniso_U_23
Pd1 0.01747(9) 0.02785(10) 0.01790(9) -0.00036(7) 0.00594(6) 0.00161(6)
S1 0.0235(3) 0.0626(4) 0.0191(3) -0.0085(3) 0.0070(2) -0.0001(3)
S2 0.0197(3) 0.0401(3) 0.0239(3) 0.0029(2) 0.0061(2) 0.0081(2)
N1 0.0208(9) 0.0246(9) 0.0209(9) 0.0000(7) 0.0067(7) 0.0016(7)
N2 0.0226(9) 0.0260(9) 0.0244(9) -0.0010(8) 0.0086(7) 0.0030(7)
N3 0.0307(11) 0.0493(13) 0.0246(10) 0.0025(10) 0.0089(9) 0.0118(9)
N4 0.0207(9) 0.0228(9) 0.0203(9) -0.0008(7) 0.0071(7) 0.0007(7)
N5 0.0204(9) 0.0259(10) 0.0247(9) -0.0012(7) 0.0084(7) 0.0003(7)
N6 0.0257(11) 0.0419(12) 0.0250(11) -0.0068(9) 0.0035(9) -0.0041(9)
C1 0.0230(11) 0.0212(10) 0.0240(10) -0.0029(9) 0.0082(9) -0.0029(8)
C2 0.0198(11) 0.0314(12) 0.0317(12) -0.0025(9) 0.0086(9) 0.0007(9)
C3 0.0205(11) 0.0319(13) 0.0320(12) 0.0035(9) 0.0038(9) 0.0020(10)
C4 0.0302(12) 0.0273(12) 0.0272(11) 0.0008(10) 0.0064(9) 0.0053(9)
C5 0.0253(11) 0.0292(12) 0.0253(11) -0.0022(9) 0.0093(9) 0.0022(9)
C6 0.0241(11) 0.0323(12) 0.0244(11) 0.0032(9) 0.0120(9) 0.0011(9)
C7 0.0474(16) 0.0395(14) 0.0343(13) -0.0108(12) 0.0188(12) 0.0048(11)
C8A 0.042(2) 0.068(3) 0.049(2) 0.0008(19) 0.0275(18) 0.005(2)
C9A 0.133(4) 0.060(5) 0.081(7) 0.006(4) 0.072(5) 0.018(3)
C8B 0.042(2) 0.068(3) 0.049(2) 0.0008(19) 0.0275(18) 0.005(2)
C9B 0.133(4) 0.060(5) 0.081(7) 0.006(4) 0.072(5) 0.018(3)
C10 0.0230(11) 0.0209(10) 0.0247(10) 0.0013(8) 0.0091(9) 0.0024(8)
C11 0.0315(13) 0.0446(15) 0.0269(12) -0.0040(11) 0.0153(10) 0.0024(10)
C12 0.0433(15) 0.0479(15) 0.0233(12) -0.0028(12) 0.0148(11) -0.0041(10)
C13 0.0388(14) 0.0365(14) 0.0238(11) -0.0081(11) 0.0064(10) -0.0074(10)
C14 0.0263(12) 0.0299(12) 0.0275(11) -0.0055(10) 0.0077(9) -0.0019(9)
C15 0.0191(10) 0.0245(11) 0.0281(11) 0.0034(9) 0.0094(9) -0.0023(9)
C16 0.0321(13) 0.0382(14) 0.0427(14) -0.0109(11) 0.0139(11) -0.0101(11)
C17A 0.033(3) 0.045(3) 0.063(4) -0.013(2) 0.014(3) -0.002(3)
C18A 0.038(3) 0.059(4) 0.054(3) -0.009(2) 0.0074(19) 0.005(2)
C17B 0.039(6) 0.035(5) 0.045(7) -0.015(4) 0.026(6) -0.011(5)
C18B 0.038(3) 0.059(4) 0.054(3) -0.009(2) 0.0074(19) 0.005(2)

loop_
_atom_type_symbol
_atom_type_description
_atom_type_scat_dispersion_real
_atom_type_scat_dispersion_imag
_atom_type_scat_source
C C 0.0033 0.0016 'International Tables Vol C Tables 4.2.6.8 and 6.1.1.4'
H H 0.0000 0.0000 'International Tables Vol C Tables 4.2.6.8 and 6.1.1.4'
N N 0.0061 0.0033 'International Tables Vol C Tables 4.2.6.8 and 6.1.1.4'
Pd Pd -0.9988 1.0072 'International Tables Vol C Tables 4.2.6.8 and 6.1.1.4'
S S 0.1246 0.1234 'International Tables Vol C Tables 4.2.6.8 and 6.1.1.4'

loop_
_geom_angle_atom_site_label_1
_geom_angle_atom_site_label_2
_geom_angle_atom_site_label_3
_geom_angle_site_symmetry_1
_geom_angle_site_symmetry_3
_geom_angle
_geom_angle_publ_flag
N1 Pd1 N4 . . 94.48(7) ?
N1 Pd1 S1 . . 89.59(5) ?
N4 Pd1 S1 . . 174.63(5) ?
N1 Pd1 S2 . . 174.24(5) ?
N4 Pd1 S2 . . 88.44(5) ?
S1 Pd1 S2 . . 87.80(2) ?
C6 S1 Pd1 . . 101.25(7) ?
C15 S2 Pd1 . . 98.20(7) ?
C1 N1 C5 . . 118.27(18) ?
C1 N1 Pd1 . . 125.52(14) ?
C5 N1 Pd1 . . 115.82(14) ?
C6 N2 C1 . . 123.98(19) ?
C6 N3 C7 . . 123.1(2) ?
C6 N3 H3N . . 116(2) ?
C7 N3 H3N . . 116(2) ?
C10 N4 C14 . . 118.47(18) ?
C10 N4 Pd1 . . 125.27(14) ?
C14 N4 Pd1 . . 115.87(14) ?
C15 N5 C10 . . 123.16(18) ?
C15 N6 C16 . . 124.1(2) ?
C15 N6 H6N . . 116.6(18) ?
C16 N6 H6N . . 118.9(18) ?
N1 C1 N2 . . 124.70(19) ?
N1 C1 C2 . . 119.55(19) ?
N2 C1 C2 . . 115.73(19) ?
C3 C2 C1 . . 121.2(2) ?
C3 C2 H2A . . 119.4 ?
C1 C2 H2A . . 119.4 ?
C2 C3 C4 . . 118.8(2) ?
C2 C3 H3A . . 120.6 ?
C4 C3 H3A . . 120.6 ?
C5 C4 C3 . . 118.3(2) ?
C5 C4 H4A . . 120.8 ?
C3 C4 H4A . . 120.8 ?
N1 C5 C4 . . 123.8(2) ?
N1 C5 H5A . . 118.1 ?
C4 C5 H5A . . 118.1 ?
N2 C6 N3 . . 117.1(2) ?
N2 C6 S1 . . 129.58(17) ?
N3 C6 S1 . . 113.29(17) ?
N3 C7 C8B . . 107.4(4) ?
N3 C7 C8A . . 112.9(2) ?
N3 C7 H7A . . 109.0 ?
C8B C7 H7A . . 74.1 ?
C8A C7 H7A . . 109.0 ?
N3 C7 H7B . . 109.0 ?
C8B C7 H7B . . 140.3 ?
C8A C7 H7B . . 109.0 ?
H7A C7 H7B . . 107.8 ?
C9A C8A C7 . . 124.3(5) ?
C9A C8A H8AA . . 117.8 ?
C7 C8A H8AA . . 117.8 ?
C8A C9A H9AA . . 120.0 ?
C8A C9A H9AB . . 120.0 ?
H9AA C9A H9AB . . 120.0 ?
C9B C8B C7 . . 124.2(18) ?
C9B C8B H8BA . . 117.9 ?
C7 C8B H8BA . . 117.9 ?
C8B C9B H9BA . . 120.0 ?
C8B C9B H9BB . . 120.0 ?
H9BA C9B H9BB . . 120.0 ?
N4 C10 N5 . . 123.65(18) ?
N4 C10 C11 . . 119.71(19) ?
N5 C10 C11 . . 116.58(19) ?
C12 C11 C10 . . 120.9(2) ?
C12 C11 H11A . . 119.5 ?
C10 C11 H11A . . 119.5 ?
C11 C12 C13 . . 118.8(2) ?
C11 C12 H12A . . 120.6 ?
C13 C12 H12A . . 120.6 ?
C14 C13 C12 . . 118.5(2) ?
C14 C13 H13A . . 120.8 ?
C12 C13 H13A . . 120.8 ?
N4 C14 C13 . . 123.6(2) ?
N4 C14 H14A . . 118.2 ?
C13 C14 H14A . . 118.2 ?
N5 C15 N6 . . 117.3(2) ?
N5 C15 S2 . . 129.22(17) ?
N6 C15 S2 . . 113.46(16) ?
N6 C16 C17A . . 117.6(3) ?
N6 C16 C17B . . 101.3(5) ?
N6 C16 H16A . . 107.9 ?
C17A C16 H16A . . 107.9 ?
C17B C16 H16A . . 100.7 ?
N6 C16 H16B . . 107.9 ?
C17A C16 H16B . . 107.9 ?
C17B C16 H16B . . 130.2 ?
H16A C16 H16B . . 107.2 ?
C18A C17A C16 . . 127.0(6) ?
C18A C17A H17A . . 116.5 ?
C16 C17A H17A . . 116.5 ?
C17A C18A H18A . . 120.0 ?
C17A C18A H18B . . 120.0 ?
H18A C18A H18B . . 120.0 ?
C18B C17B C16 . . 122.2(12) ?
C18B C17B H17B . . 118.9 ?
C16 C17B H17B . . 118.9 ?
C17B C18B H18C . . 120.0 ?
C17B C18B H18D . . 120.0 ?
H18C C18B H18D . . 120.0 ?

loop_
_geom_bond_atom_site_label_1
_geom_bond_atom_site_label_2
_geom_bond_site_symmetry_2
_geom_bond_distance
_geom_bond_publ_flag
Pd1 N1 . 2.0713(17) ?
Pd1 N4 . 2.0730(17) ?
Pd1 S1 . 2.2598(6) ?
Pd1 S2 . 2.2686(6) ?
S1 C6 . 1.752(2) ?
S2 C15 . 1.753(2) ?
N1 C1 . 1.358(3) ?
N1 C5 . 1.358(3) ?
N2 C6 . 1.301(3) ?
N2 C1 . 1.374(3) ?
N3 C6 . 1.357(3) ?
N3 C7 . 1.463(3) ?
N3 H3N . 0.78(3) ?
N4 C10 . 1.355(3) ?
N4 C14 . 1.359(3) ?
N5 C15 . 1.302(3) ?
N5 C10 . 1.376(3) ?
N6 C15 . 1.353(3) ?
N6 C16 . 1.455(3) ?
N6 H6N . 0.79(2) ?
C1 C2 . 1.405(3) ?
C2 C3 . 1.365(3) ?
C2 H2A . 0.9500 ?
C3 C4 . 1.389(3) ?
C3 H3A . 0.9500 ?
C4 C5 . 1.368(3) ?
C4 H4A . 0.9500 ?
C5 H5A . 0.9500 ?
C7 C8B . 1.487(11) ?
C7 C8A . 1.519(5) ?
C7 H7A . 0.9900 ?
C7 H7B . 0.9900 ?
C8A C9A . 1.288(7) ?
C8A H8AA . 0.9500 ?
C9A H9AA . 0.9500 ?
C9A H9AB . 0.9500 ?
C8B C9B . 1.261(17) ?
C8B H8BA . 0.9500 ?
C9B H9BA . 0.9500 ?
C9B H9BB . 0.9500 ?
C10 C11 . 1.404(3) ?
C11 C12 . 1.367(3) ?
C11 H11A . 0.9500 ?
C12 C13 . 1.392(4) ?
C12 H12A . 0.9500 ?
C13 C14 . 1.363(3) ?
C13 H13A . 0.9500 ?
C14 H14A . 0.9500 ?
C16 C17A . 1.471(7) ?
C16 C17B . 1.572(13) ?
C16 H16A . 0.9900 ?
C16 H16B . 0.9900 ?
C17A C18A . 1.265(9) ?
C17A H17A . 0.9500 ?
C18A H18A . 0.9500 ?
C18A H18B . 0.9500 ?
C17B C18B . 1.31(2) ?
C17B H17B . 0.9500 ?
C18B H18C . 0.9500 ?
C18B H18D . 0.9500 ?

loop_
_geom_hbond_atom_site_label_D
_geom_hbond_atom_site_label_H
_geom_hbond_atom_site_label_A
_geom_hbond_site_symmetry_A
_geom_hbond_distance_DH
_geom_hbond_distance_HA
_geom_hbond_distance_DA
_geom_hbond_angle_DHA
C3 H3A N2 2 0.95 2.64 3.511(3) 152.2
C14 H14A N5 2_645 0.95 2.57 3.376(3) 142.7
N3 H3N N3 3_656 0.78(3) 2.84(3) 3.425(4) 133(2)
C4 H4A S2 2_655 0.95 2.98 3.728(2) 136.4
C12 H12A S1 4_565 0.95 3.02 3.910(2) 156.3
C18B H18D S1 3_766 0.95 2.95 3.850(10) 160.2
C7 H7A S2 3_656 0.99 2.85 3.825(3) 167.3

loop_
_geom_torsion_atom_site_label_1
_geom_torsion_atom_site_label_2
_geom_torsion_atom_site_label_3
_geom_torsion_atom_site_label_4
_geom_torsion_site_symmetry_1
_geom_torsion_site_symmetry_2
_geom_torsion_site_symmetry_3
_geom_torsion_site_symmetry_4
_geom_torsion
_geom_torsion_publ_flag
N1 Pd1 S1 C6 . . . . 42.71(9) ?
S2 Pd1 S1 C6 . . . . -142.43(8) ?
N4 Pd1 S2 C15 . . . . 47.84(9) ?
S1 Pd1 S2 C15 . . . . -136.00(7) ?
N4 Pd1 N1 C1 . . . . 143.98(17) ?
S1 Pd1 N1 C1 . . . . -32.53(17) ?
N4 Pd1 N1 C5 . . . . -43.35(16) ?
S1 Pd1 N1 C5 . . . . 140.15(15) ?
N1 Pd1 N4 C10 . . . . 140.26(17) ?
S2 Pd1 N4 C10 . . . . -34.78(16) ?
N1 Pd1 N4 C14 . . . . -47.14(16) ?
S2 Pd1 N4 C14 . . . . 137.82(15) ?
C5 N1 C1 N2 . . . . -177.9(2) ?
Pd1 N1 C1 N2 . . . . -5.4(3) ?
C5 N1 C1 C2 . . . . 3.2(3) ?
Pd1 N1 C1 C2 . . . . 175.69(15) ?
C6 N2 C1 N1 . . . . 35.3(3) ?
C6 N2 C1 C2 . . . . -145.8(2) ?
N1 C1 C2 C3 . . . . -3.3(3) ?
N2 C1 C2 C3 . . . . 177.6(2) ?
C1 C2 C3 C4 . . . . 1.5(3) ?
C2 C3 C4 C5 . . . . 0.3(3) ?
C1 N1 C5 C4 . . . . -1.4(3) ?
Pd1 N1 C5 C4 . . . . -174.65(18) ?
C3 C4 C5 N1 . . . . -0.4(4) ?
C1 N2 C6 N3 . . . . 172.1(2) ?
C1 N2 C6 S1 . . . . -6.3(3) ?
C7 N3 C6 N2 . . . . -17.4(3) ?
C7 N3 C6 S1 . . . . 161.29(19) ?
Pd1 S1 C6 N2 . . . . -37.2(2) ?
Pd1 S1 C6 N3 . . . . 144.37(16) ?
C6 N3 C7 C8B . . . . -106.2(5) ?
C6 N3 C7 C8A . . . . -63.7(3) ?
N3 C7 C8A C9A . . . . -112.2(8) ?
C8B C7 C8A C9A . . . . -22.0(10) ?
N3 C7 C8B C9B . . . . 113.5(19) ?
C8A C7 C8B C9B . . . . 8.4(18) ?
C14 N4 C10 N5 . . . . -179.6(2) ?
Pd1 N4 C10 N5 . . . . -7.2(3) ?
C14 N4 C10 C11 . . . . 3.2(3) ?
Pd1 N4 C10 C11 . . . . 175.61(16) ?
C15 N5 C10 N4 . . . . 36.3(3) ?
C15 N5 C10 C11 . . . . -146.4(2) ?
N4 C10 C11 C12 . . . . -3.8(4) ?
N5 C10 C11 C12 . . . . 178.9(2) ?
C10 C11 C12 C13 . . . . 1.7(4) ?
C11 C12 C13 C14 . . . . 0.8(4) ?
C10 N4 C14 C13 . . . . -0.7(3) ?
Pd1 N4 C14 C13 . . . . -173.80(19) ?
C12 C13 C14 N4 . . . . -1.4(4) ?
C10 N5 C15 N6 . . . . 176.7(2) ?
C10 N5 C15 S2 . . . . -0.6(3) ?
C16 N6 C15 N5 . . . . -0.5(3) ?
C16 N6 C15 S2 . . . . 177.21(18) ?
Pd1 S2 C15 N5 . . . . -45.9(2) ?
Pd1 S2 C15 N6 . . . . 136.77(15) ?
C15 N6 C16 C17A . . . . -148.5(4) ?
C15 N6 C16 C17B . . . . -165.4(6) ?
N6 C16 C17A C18A . . . . 13.5(10) ?
C17B C16 C17A C18A . . . . 61.2(18) ?
N6 C16 C17B C18B . . . . 112.2(14) ?
C17A C16 C17B C18B . . . . -25.9(13) ?
